data_1518329
loop_
_publ_author_name
'Mautner, Franz A.'
'Scherzer, Michael'
'Berger, Christian'
'Fischer, Roland C.'
'Massoud, Salah S.'

_publ_section_title
;
 Synthesis, characterization and luminescence properties of zinc(II)
 complexes of pseudohalides and nitrite derived from 4-azidopyridine
;
_journal_name_full 'Inorganica Chimica Acta'
_journal_page_first 46
_journal_page_last 51
_journal_paper_doi 10.1016/j.ica.2014.10.018
_journal_volume 425
_journal_year 2015
_chemical_formula_moiety 'C10 H8 N14 Zn'
_chemical_formula_sum 'C10 H8 N14 Zn'
_chemical_formula_weight 389.67
_chemical_name_common '[Zn(N3)2(4-azpy)2]n'
_chemical_name_systematic
; 
 ? 
;
_space_group_IT_number 2
_symmetry_cell_setting triclinic
_symmetry_space_group_name_Hall '-P 1'
_symmetry_space_group_name_H-M 'P -1'
_atom_sites_solution_hydrogens geom
_atom_sites_solution_primary direct
_atom_sites_solution_secondary difmap
_audit_creation_method SHELXL-97
_cell_angle_alpha 109.876(2)
_cell_angle_beta 91.188(2)
_cell_angle_gamma 98.745(2)
_cell_formula_units_Z 2
_cell_length_a 8.1876(4)
_cell_length_b 8.2228(4)
_cell_length_c 11.8147(6)
_cell_measurement_reflns_used 9200
_cell_measurement_temperature 100(2)
_cell_measurement_theta_max 27.00
_cell_measurement_theta_min 2.00
_cell_volume 737.10(6)
_computing_cell_refinement 'Bruker SAINT'
_computing_data_collection 'Bruker APEX-2'
_computing_data_reduction 'Bruker SAINT'
_computing_structure_refinement 'SHELXL-97 (Sheldrick, 2008)'
_computing_structure_solution 'SHELXS-97 (Sheldrick, 2008)'
_diffrn_ambient_temperature 100(2)
_diffrn_measured_fraction_theta_full 0.994
_diffrn_measured_fraction_theta_max 0.907
_diffrn_measurement_device_type 'Bruker APEX-2 CCD'
_diffrn_measurement_method \w-scans
_diffrn_radiation_monochromator graphite
_diffrn_radiation_source 'fine-focus sealed tube'
_diffrn_radiation_type MoK\a
_diffrn_radiation_wavelength 0.71073
_diffrn_reflns_av_R_equivalents 0.0304
_diffrn_reflns_av_sigmaI/netI 0.0286
_diffrn_reflns_limit_h_max 11
_diffrn_reflns_limit_h_min -10
_diffrn_reflns_limit_k_max 10
_diffrn_reflns_limit_k_min -11
_diffrn_reflns_limit_l_max 16
_diffrn_reflns_limit_l_min -16
_diffrn_reflns_number 17851
_diffrn_reflns_theta_full 27.00
_diffrn_reflns_theta_max 30.61
_diffrn_reflns_theta_min 1.84
_exptl_absorpt_coefficient_mu 1.697
_exptl_absorpt_correction_T_max 0.8353
_exptl_absorpt_correction_T_min 0.7613
_exptl_absorpt_correction_type multi-scan
_exptl_absorpt_process_details SADABS
_exptl_crystal_colour colorless
_exptl_crystal_density_diffrn 1.756
_exptl_crystal_density_method 'not measured'
_exptl_crystal_description prism
_exptl_crystal_F_000 392
_exptl_crystal_size_max 0.17
_exptl_crystal_size_mid 0.14
_exptl_crystal_size_min 0.11
_refine_diff_density_max 0.400
_refine_diff_density_min -0.273
_refine_diff_density_rms 0.062
_refine_ls_extinction_method none
_refine_ls_goodness_of_fit_ref 1.056
_refine_ls_matrix_type full
_refine_ls_number_parameters 226
_refine_ls_number_reflns 4124
_refine_ls_number_restraints 0
_refine_ls_restrained_S_all 1.056
_refine_ls_R_factor_all 0.0266
_refine_ls_R_factor_gt 0.0226
_refine_ls_shift/su_max 0.002
_refine_ls_shift/su_mean 0.000
_refine_ls_structure_factor_coef Fsqd
_refine_ls_weighting_details 'calc w=1/[\s^2^(Fo^2^)+(0.0173P)^2^+0.3450P] where P=(Fo^2^+2Fc^2^)/3'
_refine_ls_weighting_scheme calc
_refine_ls_wR_factor_gt 0.0505
_refine_ls_wR_factor_ref 0.0515
_reflns_number_gt 3759
_reflns_number_total 4124
_reflns_threshold_expression >2sigma(I)
_cod_data_source_file RF446AF2.cif
_cod_data_source_block rf446
_cod_depositor_comments
;
The following automatic conversions were performed:

'_symmetry_cell_setting' value 'Triclinic' changed to 'triclinic'
according to the built-in table from CIF Core dictionary named
'cif_core.dic' version 2.4.1 from 2010-06-29.

Automatic conversion script
Id: cif_fix_values 2827 2014-09-09 07:05:25Z andrius 
;
_cod_database_code 1518329

loop_
_symmetry_equiv_pos_as_xyz
'x, y, z'
'-x, -y, -z'

loop_
_atom_site_label
_atom_site_type_symbol
_atom_site_fract_x
_atom_site_fract_y
_atom_site_fract_z
_atom_site_U_iso_or_equiv
_atom_site_adp_type
_atom_site_occupancy
_atom_site_symmetry_multiplicity
_atom_site_calc_flag
_atom_site_refinement_flags
Zn1 Zn 0.300513(18) -0.015898(18) 0.518546(13) 0.00891(5) Uani 1 1 d .
N1 N 0.52549(13) 0.17338(14) 0.57966(9) 0.0114(2) Uani 1 1 d .
N2 N 0.55548(13) 0.28867(14) 0.67643(10) 0.0108(2) Uani 1 1 d .
N3 N 0.58483(15) 0.39988(15) 0.76889(11) 0.0180(2) Uani 1 1 d .
N4 N 0.15504(14) 0.17572(15) 0.63434(10) 0.0138(2) Uani 1 1 d .
N5 N 0.03021(14) 0.20321(13) 0.59937(9) 0.0106(2) Uani 1 1 d .
N6 N 0.09422(14) -0.23473(14) 0.43380(10) 0.0135(2) Uani 1 1 d .
N7 N 0.31240(14) -0.11105(14) 0.66429(10) 0.0112(2) Uani 1 1 d .
N8 N 0.33996(16) -0.27997(15) 0.96080(10) 0.0168(2) Uani 1 1 d .
N9 N 0.32716(14) -0.44038(15) 0.94459(9) 0.0125(2) Uani 1 1 d .
N10 N 0.31612(15) -0.57720(15) 0.94629(10) 0.0167(2) Uani 1 1 d .
N11 N 0.24895(14) 0.08271(14) 0.37644(10) 0.0113(2) Uani 1 1 d .
N12 N 0.07567(15) 0.24958(15) 0.10529(10) 0.0159(2) Uani 1 1 d .
N13 N 0.06130(14) 0.40662(15) 0.13001(10) 0.0134(2) Uani 1 1 d .
N14 N 0.03974(15) 0.54184(16) 0.13761(11) 0.0182(2) Uani 1 1 d .
C1 C 0.33239(17) -0.00051(17) 0.77927(12) 0.0135(3) Uani 1 1 d .
H1 H 0.3406 0.1190 0.7937 0.016 Uiso 1 1 calc R
C2 C 0.34136(18) -0.05514(17) 0.87688(12) 0.0146(3) Uani 1 1 d .
H2 H 0.3549 0.0258 0.9551 0.018 Uiso 1 1 calc R
C3 C 0.32975(16) -0.23340(17) 0.85644(12) 0.0122(2) Uani 1 1 d .
C4 C 0.30755(17) -0.35072(17) 0.73814(12) 0.0141(3) Uani 1 1 d .
H4 H 0.2980 -0.4709 0.7214 0.017 Uiso 1 1 calc R
C5 C 0.30010(18) -0.28279(17) 0.64599(12) 0.0151(3) Uani 1 1 d .
H5 H 0.2857 -0.3609 0.5668 0.018 Uiso 1 1 calc R
C6 C 0.23811(17) 0.25246(17) 0.40147(12) 0.0131(3) Uani 1 1 d .
H6 H 0.2704 0.3298 0.4795 0.016 Uiso 1 1 calc R
C7 C 0.18181(17) 0.31898(17) 0.31804(12) 0.0129(3) Uani 1 1 d .
H7 H 0.1746 0.4373 0.3393 0.015 Uiso 1 1 calc R
C8 C 0.13626(16) 0.20271(17) 0.20100(11) 0.0119(2) Uani 1 1 d .
C9 C 0.14918(17) 0.02739(17) 0.17271(12) 0.0143(3) Uani 1 1 d .
H9 H 0.1204 -0.0522 0.0948 0.017 Uiso 1 1 calc R
C10 C 0.20565(17) -0.02607(17) 0.26271(12) 0.0134(3) Uani 1 1 d .
H10 H 0.2142 -0.1438 0.2436 0.016 Uiso 1 1 calc R

loop_
_atom_site_aniso_label
_atom_site_aniso_U_11
_atom_site_aniso_U_22
_atom_site_aniso_U_33
_atom_site_aniso_U_23
_atom_site_aniso_U_13
_atom_site_aniso_U_12
Zn1 0.00785(8) 0.00995(7) 0.00970(7) 0.00413(5) 0.00053(5) 0.00214(5)
N1 0.0093(5) 0.0127(5) 0.0111(5) 0.0025(4) 0.0012(4) 0.0024(4)
N2 0.0070(5) 0.0120(5) 0.0158(5) 0.0074(4) 0.0031(4) 0.0026(4)
N3 0.0165(6) 0.0172(6) 0.0160(6) 0.0006(5) 0.0021(5) 0.0019(5)
N4 0.0118(6) 0.0157(5) 0.0142(5) 0.0047(4) 0.0006(4) 0.0046(4)
N5 0.0122(6) 0.0081(5) 0.0103(5) 0.0020(4) 0.0026(4) 0.0006(4)
N6 0.0111(6) 0.0127(5) 0.0169(5) 0.0054(4) -0.0004(4) 0.0022(4)
N7 0.0105(5) 0.0114(5) 0.0122(5) 0.0043(4) 0.0019(4) 0.0024(4)
N8 0.0261(7) 0.0127(5) 0.0124(5) 0.0054(4) -0.0001(5) 0.0034(5)
N9 0.0122(6) 0.0174(6) 0.0093(5) 0.0058(4) 0.0011(4) 0.0034(4)
N10 0.0196(6) 0.0175(6) 0.0152(6) 0.0078(5) 0.0030(5) 0.0051(5)
N11 0.0105(5) 0.0117(5) 0.0121(5) 0.0046(4) 0.0002(4) 0.0019(4)
N12 0.0227(6) 0.0130(5) 0.0127(5) 0.0055(4) -0.0018(5) 0.0029(5)
N13 0.0118(6) 0.0172(6) 0.0113(5) 0.0062(4) -0.0022(4) 0.0000(4)
N14 0.0186(6) 0.0182(6) 0.0183(6) 0.0072(5) -0.0038(5) 0.0029(5)
C1 0.0151(7) 0.0106(6) 0.0143(6) 0.0041(5) 0.0012(5) 0.0010(5)
C2 0.0193(7) 0.0127(6) 0.0104(6) 0.0026(5) 0.0005(5) 0.0016(5)
C3 0.0105(6) 0.0149(6) 0.0132(6) 0.0074(5) 0.0010(5) 0.0019(5)
C4 0.0189(7) 0.0101(6) 0.0140(6) 0.0045(5) 0.0016(5) 0.0041(5)
C5 0.0211(7) 0.0123(6) 0.0115(6) 0.0030(5) 0.0009(5) 0.0048(5)
C6 0.0155(7) 0.0113(6) 0.0114(6) 0.0034(5) -0.0003(5) 0.0002(5)
C7 0.0146(7) 0.0106(6) 0.0143(6) 0.0053(5) 0.0012(5) 0.0021(5)
C8 0.0108(6) 0.0145(6) 0.0118(6) 0.0065(5) 0.0010(5) 0.0017(5)
C9 0.0174(7) 0.0130(6) 0.0106(6) 0.0018(5) 0.0001(5) 0.0023(5)
C10 0.0151(7) 0.0101(6) 0.0143(6) 0.0030(5) 0.0017(5) 0.0033(5)

loop_
_atom_type_symbol
_atom_type_description
_atom_type_scat_dispersion_real
_atom_type_scat_dispersion_imag
_atom_type_scat_source
C C 0.0033 0.0016 'International Tables Vol C Tables 4.2.6.8 and 6.1.1.4'
N N 0.0061 0.0033 'International Tables Vol C Tables 4.2.6.8 and 6.1.1.4'
Zn Zn 0.2839 1.4301 'International Tables Vol C Tables 4.2.6.8 and 6.1.1.4'
H H 0.0000 0.0000 'International Tables Vol C Tables 4.2.6.8 and 6.1.1.4'

loop_
_geom_angle_atom_site_label_1
_geom_angle_atom_site_label_2
_geom_angle_atom_site_label_3
_geom_angle
_geom_angle_site_symmetry_1
_geom_angle_site_symmetry_3
N7 Zn1 N1 94.82(4) . .
N7 Zn1 N11 171.13(4) . .
N1 Zn1 N11 91.17(4) . .
N7 Zn1 N1 93.20(4) . 2_656
N1 Zn1 N1 80.71(4) . 2_656
N11 Zn1 N1 94.21(4) . 2_656
N7 Zn1 N6 87.62(4) . .
N1 Zn1 N6 170.72(4) . .
N11 Zn1 N6 87.48(4) . .
N1 Zn1 N6 90.23(4) 2_656 .
N7 Zn1 N4 86.08(4) . .
N1 Zn1 N4 90.70(4) . .
N11 Zn1 N4 87.32(4) . .
N1 Zn1 N4 171.29(4) 2_656 .
N6 Zn1 N4 98.41(4) . .
N2 N1 Zn1 126.57(9) . .
N2 N1 Zn1 125.61(9) . 2_656
Zn1 N1 Zn1 99.29(4) . 2_656
N3 N2 N1 179.57(14) . .
N5 N4 Zn1 123.12(9) . .
N4 N5 N6 178.43(13) . 2_556
N5 N6 Zn1 118.64(9) 2_556 .
C5 N7 C1 117.15(11) . .
C5 N7 Zn1 121.86(9) . .
C1 N7 Zn1 121.00(8) . .
N9 N8 C3 116.88(11) . .
N10 N9 N8 170.79(13) . .
C10 N11 C6 117.24(11) . .
C10 N11 Zn1 121.29(8) . .
C6 N11 Zn1 120.92(8) . .
N13 N12 C8 116.50(11) . .
N14 N13 N12 171.18(13) . .
N7 C1 C2 123.34(12) . .
N7 C1 H1 118.3 . .
C2 C1 H1 118.3 . .
C1 C2 C3 118.85(12) . .
C1 C2 H2 120.6 . .
C3 C2 H2 120.6 . .
C2 C3 C4 118.91(12) . .
C2 C3 N8 115.77(11) . .
C4 C3 N8 125.32(12) . .
C5 C4 C3 117.90(12) . .
C5 C4 H4 121.0 . .
C3 C4 H4 121.0 . .
N7 C5 C4 123.86(12) . .
N7 C5 H5 118.1 . .
C4 C5 H5 118.1 . .
N11 C6 C7 123.82(12) . .
N11 C6 H6 118.1 . .
C7 C6 H6 118.1 . .
C6 C7 C8 117.64(12) . .
C6 C7 H7 121.2 . .
C8 C7 H7 121.2 . .
C9 C8 C7 119.46(12) . .
C9 C8 N12 115.88(11) . .
C7 C8 N12 124.66(11) . .
C10 C9 C8 118.39(12) . .
C10 C9 H9 120.8 . .
C8 C9 H9 120.8 . .
N11 C10 C9 123.42(12) . .
N11 C10 H10 118.3 . .
C9 C10 H10 118.3 . .

loop_
_geom_bond_atom_site_label_1
_geom_bond_atom_site_label_2
_geom_bond_distance
_geom_bond_site_symmetry_2
Zn1 N7 2.1258(11) .
Zn1 N1 2.1554(11) .
Zn1 N11 2.1575(11) .
Zn1 N1 2.1588(11) 2_656
Zn1 N6 2.2077(11) .
Zn1 N4 2.2239(11) .
N1 N2 1.2028(15) .
N1 Zn1 2.1588(11) 2_656
N2 N3 1.1534(16) .
N4 N5 1.1759(16) .
N5 N6 1.1796(16) 2_556
N6 N5 1.1797(16) 2_556
N7 C5 1.3414(16) .
N7 C1 1.3432(17) .
N8 N9 1.2542(15) .
N8 C3 1.4143(17) .
N9 N10 1.1220(15) .
N11 C10 1.3409(17) .
N11 C6 1.3423(16) .
N12 N13 1.2481(15) .
N12 C8 1.4158(16) .
N13 N14 1.1260(16) .
C1 C2 1.3769(18) .
C1 H1 0.9300 .
C2 C3 1.3899(18) .
C2 H2 0.9300 .
C3 C4 1.3916(18) .
C4 C5 1.3863(18) .
C4 H4 0.9300 .
C5 H5 0.9300 .
C6 C7 1.3813(18) .
C6 H6 0.9300 .
C7 C8 1.3915(18) .
C7 H7 0.9300 .
C8 C9 1.3861(18) .
C9 C10 1.3772(19) .
C9 H9 0.9300 .
C10 H10 0.9300 .

loop_
_geom_torsion_atom_site_label_1
_geom_torsion_atom_site_label_2
_geom_torsion_atom_site_label_3
_geom_torsion_atom_site_label_4
_geom_torsion
C3 N8 N9 N10 -174.5(8)
C8 N12 N13 N14 -175.7(8)
C5 N7 C1 C2 0.3(2)
N7 C1 C2 C3 0.2(2)
C1 C2 C3 C4 -0.7(2)
C1 C2 C3 N8 179.99(13)
N9 N8 C3 C2 178.91(12)
N9 N8 C3 C4 -0.3(2)
C2 C3 C4 C5 0.8(2)
N8 C3 C4 C5 179.96(13)
C1 N7 C5 C4 -0.3(2)
C3 C4 C5 N7 -0.3(2)
C10 N11 C6 C7 1.6(2)
N11 C6 C7 C8 -1.0(2)
C6 C7 C8 C9 -0.16(19)
C6 C7 C8 N12 179.74(12)
N13 N12 C8 C9 179.05(12)
N13 N12 C8 C7 -0.9(2)
C7 C8 C9 C10 0.6(2)
N12 C8 C9 C10 -179.27(12)
C6 N11 C10 C9 -1.0(2)
Zn1 N11 C10 C9 170.56(10)
C8 C9 C10 N11 0.0(2)
